data_7017595
loop_
_publ_author_name
'Xiong, Kecai'
'Jiang, Feilong'
'Yang, Ming'
'Wu, Mingyan'
'Feng, Rui'
'Xu, Wentao'
'Hong, Maochun'

_publ_section_title
;
 2D sheet-like architectures constructed from main-group metal ions,
 4,4'-bpno and 1,2-alternate p-sulfonatothiacalix[4]arene.
;
_journal_issue 2
_journal_name_full 'Dalton transactions (Cambridge, England : 2003)'
_journal_page_first 540
_journal_page_last 545
_journal_paper_doi 10.1039/c1dt11239b
_journal_volume 41
_journal_year 2012
_chemical_formula_sum 'C22 H24 Ba N2 O15 S4'
_chemical_formula_weight 822.01
_chemical_name_systematic ?
_space_group_IT_number 2
_symmetry_cell_setting triclinic
_symmetry_space_group_name_Hall '-P 1'
_symmetry_space_group_name_H-M 'P -1'
_atom_sites_solution_hydrogens geom
_atom_sites_solution_primary direct
_atom_sites_solution_secondary difmap
_audit_creation_method SHELXL-97
_cell_angle_alpha 77.526(12)
_cell_angle_beta 83.585(13)
_cell_angle_gamma 69.775(10)
_cell_formula_units_Z 2
_cell_length_a 9.3202(2)
_cell_length_b 11.3884(2)
_cell_length_c 15.0678(5)
_cell_measurement_reflns_used 2461
_cell_measurement_temperature 293(2)
_cell_measurement_theta_max 27.4294
_cell_measurement_theta_min 2.1597
_cell_volume 1464.09(13)
_computing_cell_refinement 'CrystalClear (Rigaku Inc., 2007)'
_computing_data_collection 'CrystalClear (Rigaku Inc., 2007)'
_computing_data_reduction 'CrystalClear (Rigaku Inc., 2007)'
_computing_structure_refinement 'SHELXL-97 (Sheldrick, 1997)'
_computing_structure_solution 'SHELXS-97 (Sheldrick, 1990)'
_diffrn_ambient_temperature 293(2)
_diffrn_detector_area_resol_mean 13.6612
_diffrn_measured_fraction_theta_full 0.992
_diffrn_measured_fraction_theta_max 0.992
_diffrn_measurement_device_type Mercury2
_diffrn_measurement_method CCD_Profile_fitting
_diffrn_radiation_monochromator graphite
_diffrn_radiation_source 'fine-focus sealed tube'
_diffrn_radiation_type MoK\a
_diffrn_radiation_wavelength 0.71073
_diffrn_reflns_av_R_equivalents 0.0346
_diffrn_reflns_av_sigmaI/netI 0.0568
_diffrn_reflns_limit_h_max 12
_diffrn_reflns_limit_h_min -12
_diffrn_reflns_limit_k_max 14
_diffrn_reflns_limit_k_min -14
_diffrn_reflns_limit_l_max 18
_diffrn_reflns_limit_l_min -19
_diffrn_reflns_number 12587
_diffrn_reflns_theta_full 27.50
_diffrn_reflns_theta_max 27.50
_diffrn_reflns_theta_min 2.16
_exptl_absorpt_coefficient_mu 1.717
_exptl_absorpt_correction_T_max 0.7827
_exptl_absorpt_correction_T_min 0.6734
_exptl_absorpt_correction_type multi-scan
_exptl_crystal_colour Colorless
_exptl_crystal_density_diffrn 1.865
_exptl_crystal_density_method 'not measured'
_exptl_crystal_description block
_exptl_crystal_F_000 820
_exptl_crystal_size_max 0.25
_exptl_crystal_size_mid 0.20
_exptl_crystal_size_min 0.15
_refine_diff_density_max 1.277
_refine_diff_density_min -0.943
_refine_diff_density_rms 0.109
_refine_ls_extinction_method none
_refine_ls_goodness_of_fit_ref 1.049
_refine_ls_hydrogen_treatment mixed
_refine_ls_matrix_type full
_refine_ls_number_parameters 405
_refine_ls_number_reflns 6683
_refine_ls_number_restraints 0
_refine_ls_restrained_S_all 1.049
_refine_ls_R_factor_all 0.0574
_refine_ls_R_factor_gt 0.0456
_refine_ls_shift/su_max 0.001
_refine_ls_shift/su_mean 0.000
_refine_ls_structure_factor_coef Fsqd
_refine_ls_weighting_details 'calc w=1/[\s^2^(Fo^2^)+(0.0523P)^2^+0.7420P] where P=(Fo^2^+2Fc^2^)/3'
_refine_ls_weighting_scheme calc
_refine_ls_wR_factor_gt 0.1055
_refine_ls_wR_factor_ref 0.1143
_reflns_number_gt 5569
_reflns_number_total 6683
_reflns_threshold_expression >2sigma(I)
_cod_data_source_file c1dt11239b.txt
_cod_data_source_block complex_2
_cod_depositor_comments
;
The following automatic conversions were performed:

'_exptl_absorpt_correction_type' value 'Multi-scan' changed to
'multi-scan' according to
/home/saulius/struct/CIF-dictionaries/cif_core.dic dictionary named
'cif_core.dic' version 2.4.1 from 2010-06-29.

Automatic conversion script
Id: cif_fix_values 1715 2011-07-08 13:25:40Z adriana 
;
_cod_original_cell_volume 1464.09(10)
_cod_original_sg_symbol_H-M P-1
_cod_database_code 7017595

loop_
_symmetry_equiv_pos_as_xyz
'x, y, z'
'-x, -y, -z'

loop_
_atom_site_label
_atom_site_type_symbol
_atom_site_fract_x
_atom_site_fract_y
_atom_site_fract_z
_atom_site_U_iso_or_equiv
_atom_site_adp_type
_atom_site_occupancy
_atom_site_symmetry_multiplicity
_atom_site_calc_flag
_atom_site_refinement_flags
_atom_site_attached_hydrogens
Ba1 Ba 0.26408(3) 0.23061(3) 0.457093(17) 0.03470(10) Uani 1 1 d . 0
S1 S 0.41943(11) 0.68820(10) -0.03849(7) 0.0313(2) Uani 1 1 d . 0
O1 O 0.2879(4) 0.9194(3) 0.0469(2) 0.0376(7) Uani 1 1 d . 0
H1 H 0.256(5) 0.980(5) 0.066(3) 0.032(14) Uiso 1 1 d . 0
N1 N 0.5645(5) 0.3717(5) 0.3790(3) 0.0486(11) Uani 1 1 d . 0
C1 C 0.2489(4) 0.8204(4) 0.0958(3) 0.0267(8) Uani 1 1 d . 0
S2 S 0.09055(10) 0.96974(9) 0.22032(6) 0.0260(2) Uani 1 1 d . 0
O2 O -0.0911(3) 1.2014(3) 0.0807(2) 0.0360(7) Uani 1 1 d . 0
H2 H 0.000(7) 1.173(6) 0.095(4) 0.062(18) Uiso 1 1 d . 0
N2 N 0.7639(4) 0.7667(3) -0.0028(2) 0.0326(8) Uani 1 1 d . 0
C2 C 0.3025(4) 0.7058(4) 0.0624(3) 0.0265(8) Uani 1 1 d . 0
S3 S 0.15479(14) 0.46463(11) 0.25678(7) 0.0377(3) Uani 1 1 d . 0
O3 O 0.0841(6) 0.4903(4) 0.3427(3) 0.0835(15) Uani 1 1 d . 0
C3 C 0.2715(4) 0.5998(4) 0.1120(3) 0.0292(8) Uani 1 1 d . 0
H3 H 0.3081 0.5239 0.0903 0.035 Uiso 1 1 calc R 0
S4 S -0.47659(11) 0.94785(10) 0.32781(7) 0.0296(2) Uani 1 1 d . 0
O4 O 0.3085(5) 0.3664(4) 0.2735(3) 0.0718(13) Uani 1 1 d . 0
C4 C 0.1864(4) 0.6043(4) 0.1942(3) 0.0286(8) Uani 1 1 d . 0
O5 O 0.0712(4) 0.4266(4) 0.2014(2) 0.0542(9) Uani 1 1 d . 0
C5 C 0.1298(4) 0.7168(4) 0.2251(3) 0.0295(8) Uani 1 1 d . 0
H5 H 0.0715 0.7204 0.2794 0.035 Uiso 1 1 calc R 0
O6 O -0.3786(3) 0.8225(3) 0.3690(2) 0.0467(8) Uani 1 1 d . 0
C6 C 0.1583(4) 0.8264(4) 0.1763(3) 0.0263(8) Uani 1 1 d . 0
O7 O -0.6005(4) 0.9429(4) 0.2818(2) 0.0528(10) Uani 1 1 d . 0
C7 C -0.1098(4) 1.0262(4) 0.2005(3) 0.0252(8) Uani 1 1 d . 0
O8 O -0.5244(5) 1.0287(4) 0.3951(3) 0.0636(11) Uani 1 1 d . 0
C8 C -0.2046(4) 0.9685(4) 0.2570(3) 0.0270(8) Uani 1 1 d . 0
H8 H -0.1625 0.8987 0.3025 0.032 Uiso 1 1 calc R 0
O9 O 0.5216(5) 0.2971(4) 0.4514(2) 0.0646(12) Uani 1 1 d . 0
C9 C -0.3609(4) 1.0139(4) 0.2461(3) 0.0268(8) Uani 1 1 d . 0
O10 O 0.7930(3) 0.8430(3) -0.0786(2) 0.0361(7) Uani 1 1 d . 0
C10 C -0.4233(4) 1.1161(4) 0.1768(3) 0.0273(8) Uani 1 1 d . 0
H10 H -0.5280 1.1451 0.1683 0.033 Uiso 1 1 calc R 0
O11 O 0.2086(5) 0.4396(4) 0.5538(3) 0.0683(12) Uani 1 1 d . 2
C11 C -0.3303(4) 1.1754(4) 0.1201(3) 0.0258(8) Uani 1 1 d . 0
O12 O 0.1707(8) 0.0156(5) 0.5305(4) 0.108(2) Uani 1 1 d . 2
C12 C -0.1725(4) 1.1333(4) 0.1332(2) 0.0242(8) Uani 1 1 d . 0
O13 O -0.0237(4) 0.3030(4) 0.5402(3) 0.0649(11) Uani 1 1 d . 2
C13 C 0.4888(6) 0.4976(6) 0.3636(3) 0.0494(13) Uani 1 1 d . 0
H13 H 0.4085 0.5324 0.4029 0.059 Uiso 1 1 calc R 0
O14 O 0.1185(5) 0.1811(4) 0.3198(3) 0.0692(12) Uani 1 1 d . 2
C14 C 0.5306(5) 0.5740(5) 0.2899(3) 0.0446(11) Uani 1 1 d . 0
H14 H 0.4775 0.6612 0.2794 0.054 Uiso 1 1 calc R 0
O15 O 0.7488(5) 0.1928(5) 0.5666(3) 0.0822(15) Uani 1 1 d . 2
C15 C 0.6500(5) 0.5250(4) 0.2307(3) 0.0340(9) Uani 1 1 d . 0
C16 C 0.6945(5) 0.6081(4) 0.1497(3) 0.0328(9) Uani 1 1 d . 0
C17 C 0.6488(7) 0.7392(5) 0.1432(3) 0.0511(13) Uani 1 1 d . 0
H17 H 0.5930 0.7753 0.1915 0.061 Uiso 1 1 calc R 0
C18 C 0.6839(6) 0.8161(5) 0.0679(3) 0.0494(13) Uani 1 1 d . 0
H18 H 0.6521 0.9037 0.0654 0.059 Uiso 1 1 calc R 0
C19 C 0.8123(5) 0.6404(4) 0.0003(3) 0.0325(9) Uani 1 1 d . 0
H19 H 0.8688 0.6072 -0.0488 0.039 Uiso 1 1 calc R 0
C20 C 0.7787(5) 0.5594(4) 0.0758(3) 0.0350(9) Uani 1 1 d . 0
H20 H 0.8126 0.4720 0.0773 0.042 Uiso 1 1 calc R 0
C21 C 0.7258(6) 0.3953(5) 0.2492(3) 0.0502(12) Uani 1 1 d . 0
H21 H 0.8077 0.3585 0.2115 0.060 Uiso 1 1 calc R 0
C22 C 0.6795(7) 0.3204(6) 0.3239(4) 0.0577(14) Uani 1 1 d . 0
H22 H 0.7299 0.2328 0.3357 0.069 Uiso 1 1 calc R 0

loop_
_atom_site_aniso_label
_atom_site_aniso_U_11
_atom_site_aniso_U_22
_atom_site_aniso_U_33
_atom_site_aniso_U_23
_atom_site_aniso_U_13
_atom_site_aniso_U_12
Ba1 0.03713(16) 0.03908(17) 0.03026(15) -0.00636(11) 0.00503(10) -0.01768(12)
S1 0.0258(5) 0.0294(5) 0.0259(5) 0.0040(4) 0.0051(4) -0.0006(4)
O1 0.0475(19) 0.0244(17) 0.0372(18) -0.0009(14) 0.0130(14) -0.0147(14)
N1 0.051(2) 0.072(3) 0.033(2) 0.014(2) -0.0095(18) -0.046(2)
C1 0.0224(18) 0.025(2) 0.029(2) 0.0017(16) -0.0016(14) -0.0072(15)
S2 0.0218(4) 0.0289(5) 0.0273(5) -0.0039(4) -0.0026(3) -0.0088(4)
O2 0.0241(15) 0.0361(17) 0.0416(17) 0.0078(13) 0.0028(12) -0.0127(13)
N2 0.0328(18) 0.034(2) 0.0324(19) -0.0007(15) 0.0002(14) -0.0167(15)
C2 0.0256(18) 0.026(2) 0.0225(19) -0.0011(15) 0.0038(14) -0.0063(15)
S3 0.0561(7) 0.0371(6) 0.0255(5) 0.0018(4) -0.0006(4) -0.0273(5)
O3 0.156(5) 0.067(3) 0.045(2) -0.016(2) 0.041(3) -0.069(3)
C3 0.034(2) 0.022(2) 0.027(2) 0.0013(16) 0.0010(15) -0.0072(16)
S4 0.0254(5) 0.0358(6) 0.0244(5) 0.0022(4) 0.0029(4) -0.0123(4)
O4 0.059(2) 0.046(2) 0.098(3) 0.029(2) -0.028(2) -0.0200(19)
C4 0.032(2) 0.031(2) 0.0201(19) 0.0012(16) 0.0028(15) -0.0118(16)
O5 0.069(2) 0.057(2) 0.048(2) 0.0075(17) -0.0190(17) -0.041(2)
C5 0.0279(19) 0.036(2) 0.0225(19) -0.0002(16) 0.0034(15) -0.0123(17)
O6 0.0362(17) 0.049(2) 0.0448(19) 0.0186(16) -0.0043(14) -0.0176(15)
C6 0.0230(18) 0.027(2) 0.0260(19) -0.0012(16) -0.0030(14) -0.0062(15)
O7 0.0359(17) 0.085(3) 0.0402(19) 0.0135(18) -0.0072(14) -0.0367(18)
C7 0.0225(17) 0.0240(19) 0.0268(19) -0.0023(15) -0.0010(14) -0.0064(14)
O8 0.075(3) 0.071(3) 0.051(2) -0.025(2) 0.0323(19) -0.034(2)
C8 0.0250(18) 0.027(2) 0.0267(19) -0.0005(16) -0.0022(14) -0.0087(15)
O9 0.074(3) 0.091(3) 0.040(2) 0.0240(19) -0.0097(17) -0.061(2)
C9 0.0262(19) 0.028(2) 0.0247(19) 0.0007(16) 0.0002(14) -0.0104(15)
O10 0.0390(16) 0.0339(17) 0.0340(16) 0.0055(13) 0.0036(12) -0.0190(13)
C10 0.0229(18) 0.031(2) 0.0233(19) -0.0011(16) 0.0018(14) -0.0068(15)
O11 0.083(3) 0.048(2) 0.069(3) -0.017(2) -0.018(2) -0.008(2)
C11 0.0260(18) 0.024(2) 0.0223(18) 0.0016(15) -0.0016(14) -0.0056(15)
O12 0.200(6) 0.078(4) 0.068(3) -0.010(3) 0.021(3) -0.082(4)
C12 0.0229(18) 0.027(2) 0.0220(18) -0.0034(15) 0.0040(14) -0.0089(15)
O13 0.053(2) 0.057(3) 0.078(3) -0.014(2) 0.0240(19) -0.0190(19)
C13 0.048(3) 0.067(4) 0.037(3) -0.001(2) 0.006(2) -0.032(3)
O14 0.108(3) 0.052(2) 0.063(3) -0.005(2) -0.025(2) -0.043(2)
C14 0.042(3) 0.052(3) 0.040(3) 0.000(2) 0.003(2) -0.023(2)
O15 0.060(3) 0.113(4) 0.069(3) 0.032(3) -0.012(2) -0.050(3)
C15 0.036(2) 0.040(3) 0.031(2) -0.0043(19) -0.0011(17) -0.0195(19)
C16 0.036(2) 0.039(2) 0.028(2) -0.0008(18) -0.0008(16) -0.0215(19)
C17 0.078(4) 0.042(3) 0.039(3) -0.013(2) 0.020(2) -0.032(3)
C18 0.070(3) 0.032(3) 0.049(3) -0.011(2) 0.019(2) -0.025(2)
C19 0.033(2) 0.031(2) 0.031(2) -0.0025(18) 0.0037(16) -0.0114(17)
C20 0.038(2) 0.032(2) 0.034(2) -0.0013(18) 0.0012(17) -0.0137(18)
C21 0.058(3) 0.046(3) 0.043(3) 0.001(2) 0.009(2) -0.022(2)
C22 0.071(4) 0.045(3) 0.056(3) 0.008(3) 0.001(3) -0.030(3)

loop_
_atom_type_symbol
_atom_type_description
_atom_type_scat_dispersion_real
_atom_type_scat_dispersion_imag
_atom_type_scat_source
C C 0.0033 0.0016 'International Tables Vol C Tables 4.2.6.8 and 6.1.1.4'
Ba Ba -0.3244 2.2819 'International Tables Vol C Tables 4.2.6.8 and 6.1.1.4'
N N 0.0061 0.0033 'International Tables Vol C Tables 4.2.6.8 and 6.1.1.4'
O O 0.0106 0.0060 'International Tables Vol C Tables 4.2.6.8 and 6.1.1.4'
S S 0.1246 0.1234 'International Tables Vol C Tables 4.2.6.8 and 6.1.1.4'
H H 0.0000 0.0000 'International Tables Vol C Tables 4.2.6.8 and 6.1.1.4'

loop_
_geom_angle_atom_site_label_1
_geom_angle_atom_site_label_2
_geom_angle_atom_site_label_3
_geom_angle
_geom_angle_site_symmetry_1
_geom_angle_site_symmetry_3
O8 Ba1 O9 79.99(13) 1_645 .
O8 Ba1 O13 141.59(12) 1_645 .
O9 Ba1 O13 135.41(14) . .
O8 Ba1 O6 96.97(12) 1_645 2_566
O9 Ba1 O6 68.75(9) . 2_566
O13 Ba1 O6 86.63(12) . 2_566
O8 Ba1 O12 73.62(15) 1_645 .
O9 Ba1 O12 137.75(17) . .
O13 Ba1 O12 69.01(15) . .
O6 Ba1 O12 82.22(14) 2_566 .
O8 Ba1 O14 74.48(13) 1_645 .
O9 Ba1 O14 131.76(12) . .
O13 Ba1 O14 85.41(14) . .
O6 Ba1 O14 153.55(11) 2_566 .
O12 Ba1 O14 71.37(14) . .
O8 Ba1 O11 146.63(13) 1_645 .
O9 Ba1 O11 69.05(14) . .
O13 Ba1 O11 66.49(13) . .
O6 Ba1 O11 60.84(11) 2_566 .
O12 Ba1 O11 122.45(14) . .
O14 Ba1 O11 136.31(12) . .
O8 Ba1 O4 82.96(12) 1_645 .
O9 Ba1 O4 71.34(11) . .
O13 Ba1 O4 118.14(12) . .
O6 Ba1 O4 139.43(10) 2_566 .
O12 Ba1 O4 134.99(14) . .
O14 Ba1 O4 65.49(12) . .
O11 Ba1 O4 98.12(13) . .
O8 Ba1 O3 127.24(11) 1_645 .
O9 Ba1 O3 92.76(12) . .
O13 Ba1 O3 74.11(12) . .
O6 Ba1 O3 128.98(11) 2_566 .
O12 Ba1 O3 129.49(17) . .
O14 Ba1 O3 72.45(12) . .
O11 Ba1 O3 68.15(11) . .
O4 Ba1 O3 46.07(11) . .
O8 Ba1 S3 103.69(9) 1_645 .
O9 Ba1 S3 87.44(8) . .
O13 Ba1 S3 93.92(9) . .
O6 Ba1 S3 145.17(7) 2_566 .
O12 Ba1 S3 130.31(13) . .
O14 Ba1 S3 60.69(8) . .
O11 Ba1 S3 87.49(9) . .
O4 Ba1 S3 24.24(8) . .
O3 Ba1 S3 23.56(8) . .
C11 S1 C2 105.33(18) 2_575 .
C1 O1 H1 114(4) . .
C22 N1 C13 121.1(4) . .
C22 N1 O9 119.9(5) . .
C13 N1 O9 119.0(5) . .
O1 C1 C6 123.6(4) . .
O1 C1 C2 117.1(3) . .
C6 C1 C2 119.3(3) . .
C6 S2 C7 102.83(18) . .
C12 O2 H2 110(4) . .
O10 N2 C18 120.5(4) . .
O10 N2 C19 119.0(4) . .
C18 N2 C19 120.5(4) . .
C3 C2 C1 119.4(3) . .
C3 C2 S1 117.8(3) . .
C1 C2 S1 122.7(3) . .
O5 S3 O3 116.3(3) . .
O5 S3 O4 110.2(3) . .
O3 S3 O4 107.9(3) . .
O5 S3 C4 107.3(2) . .
O3 S3 C4 108.2(2) . .
O4 S3 C4 106.5(2) . .
O5 S3 Ba1 110.30(15) . .
O3 S3 Ba1 59.9(2) . .
O4 S3 Ba1 53.74(17) . .
C4 S3 Ba1 141.81(14) . .
S3 O3 Ba1 96.5(2) . .
C2 C3 C4 121.3(4) . .
C2 C3 H3 119.4 . .
C4 C3 H3 119.4 . .
O7 S4 O8 114.0(2) . .
O7 S4 O6 112.6(2) . .
O8 S4 O6 109.5(2) . .
O7 S4 C9 107.91(19) . .
O8 S4 C9 106.1(2) . .
O6 S4 C9 106.32(18) . .
S3 O4 Ba1 102.0(2) . .
C5 C4 C3 119.3(4) . .
C5 C4 S3 121.2(3) . .
C3 C4 S3 119.5(3) . .
C4 C5 C6 120.9(4) . .
C4 C5 H5 119.5 . .
C6 C5 H5 119.5 . .
S4 O6 Ba1 122.8(2) . 2_566
C1 C6 C5 119.6(4) . .
C1 C6 S2 120.1(3) . .
C5 C6 S2 120.2(3) . .
C8 C7 C12 120.1(3) . .
C8 C7 S2 119.2(3) . .
C12 C7 S2 120.5(3) . .
S4 O8 Ba1 149.0(3) . 1_465
C9 C8 C7 120.6(4) . .
C9 C8 H8 119.7 . .
C7 C8 H8 119.7 . .
N1 O9 Ba1 123.1(3) . .
C8 C9 C10 119.7(3) . .
C8 C9 S4 118.2(3) . .
C10 C9 S4 121.9(3) . .
C11 C10 C9 120.4(3) . .
C11 C10 H10 119.8 . .
C9 C10 H10 119.8 . .
C10 C11 C12 120.2(3) . .
C10 C11 S1 117.8(3) . 2_575
C12 C11 S1 121.8(3) . 2_575
O2 C12 C7 124.0(3) . .
O2 C12 C11 117.1(3) . .
C7 C12 C11 118.9(3) . .
N1 C13 C14 119.5(5) . .
N1 C13 H13 120.2 . .
C14 C13 H13 120.2 . .
C13 C14 C15 121.5(5) . .
C13 C14 H14 119.2 . .
C15 C14 H14 119.2 . .
C21 C15 C14 117.2(4) . .
C21 C15 C16 121.2(4) . .
C14 C15 C16 121.6(4) . .
C17 C16 C20 116.8(4) . .
C17 C16 C15 121.3(4) . .
C20 C16 C15 121.9(4) . .
C18 C17 C16 121.5(5) . .
C18 C17 H17 119.2 . .
C16 C17 H17 119.2 . .
N2 C18 C17 120.5(5) . .
N2 C18 H18 119.8 . .
C17 C18 H18 119.8 . .
N2 C19 C20 120.6(4) . .
N2 C19 H19 119.7 . .
C20 C19 H19 119.7 . .
C19 C20 C16 120.2(4) . .
C19 C20 H20 119.9 . .
C16 C20 H20 119.9 . .
C15 C21 C22 119.7(5) . .
C15 C21 H21 120.1 . .
C22 C21 H21 120.1 . .
N1 C22 C21 120.9(5) . .
N1 C22 H22 119.6 . .
C21 C22 H22 119.6 . .

loop_
_geom_bond_atom_site_label_1
_geom_bond_atom_site_label_2
_geom_bond_distance
_geom_bond_site_symmetry_2
Ba1 O8 2.725(4) 1_645
Ba1 O9 2.743(3) .
Ba1 O13 2.759(4) .
Ba1 O6 2.804(3) 2_566
Ba1 O12 2.840(5) .
Ba1 O14 2.846(4) .
Ba1 O11 2.921(4) .
Ba1 O4 2.925(4) .
Ba1 O3 3.090(5) .
Ba1 S3 3.5476(12) .
S1 C11 1.768(4) 2_575
S1 C2 1.774(4) .
O1 C1 1.345(5) .
O1 H1 0.76(5) .
N1 C22 1.326(7) .
N1 C13 1.342(7) .
N1 O9 1.345(5) .
C1 C6 1.399(5) .
C1 C2 1.409(6) .
S2 C6 1.778(4) .
S2 C7 1.789(4) .
O2 C12 1.346(4) .
O2 H2 0.83(6) .
N2 O10 1.340(4) .
N2 C18 1.342(6) .
N2 C19 1.342(6) .
C2 C3 1.380(5) .
S3 O5 1.423(3) .
S3 O3 1.427(4) .
S3 O4 1.489(4) .
S3 C4 1.767(4) .
C3 C4 1.394(5) .
C3 H3 0.9300 .
S4 O7 1.435(3) .
S4 O8 1.447(4) .
S4 O6 1.449(3) .
S4 C9 1.763(4) .
C4 C5 1.368(6) .
C5 C6 1.400(5) .
C5 H5 0.9300 .
O6 Ba1 2.804(3) 2_566
C7 C8 1.389(5) .
C7 C12 1.401(5) .
O8 Ba1 2.725(4) 1_465
C8 C9 1.383(5) .
C8 H8 0.9300 .
C9 C10 1.388(5) .
C10 C11 1.388(5) .
C10 H10 0.9300 .
C11 C12 1.403(5) .
C11 S1 1.768(4) 2_575
C13 C14 1.365(6) .
C13 H13 0.9300 .
C14 C15 1.383(6) .
C14 H14 0.9300 .
C15 C21 1.379(7) .
C15 C16 1.488(6) .
C16 C17 1.388(7) .
C16 C20 1.391(6) .
C17 C18 1.359(7) .
C17 H17 0.9300 .
C18 H18 0.9300 .
C19 C20 1.383(6) .
C19 H19 0.9300 .
C20 H20 0.9300 .
C21 C22 1.384(7) .
C21 H21 0.9300 .
C22 H22 0.9300 .
